data_1520358
loop_
_publ_author_name
'Tizzard, Graham. J.'
'Coles, Simon J.'
'Hursthouse, Michael B.'
'Motherwell, W. B.'

_publ_section_title
;
 (C8H14NO2)+ . (C24H20B)-
;
_journal_name_full 'Crystal Structure Report Archive'
_journal_page_first 816
_journal_year 2009
_chemical_formula_moiety 'C24 H20 B, C7 H12 N O2'
_chemical_formula_sum 'C31 H32 B N O2'
_chemical_formula_weight 461.39
_space_group_IT_number 62
_symmetry_cell_setting orthorhombic
_symmetry_space_group_name_Hall '-P 2ac 2n'
_symmetry_space_group_name_H-M 'P n m a'
_atom_sites_solution_hydrogens geom
_atom_sites_solution_primary direct
_atom_sites_solution_secondary difmap
_cell_angle_alpha 90.00
_cell_angle_beta 90.00
_cell_angle_gamma 90.00
_cell_formula_units_Z 4
_cell_length_a 19.3041(7)
_cell_length_b 13.1353(5)
_cell_length_c 10.1462(3)
_cell_measurement_reflns_used 33465
_cell_measurement_temperature 120(2)
_cell_measurement_theta_max 27.48
_cell_measurement_theta_min 2.91
_cell_volume 2572.72(16)
_computing_cell_refinement 'DENZO (Otwinowski & Minor, 1997) & COLLECT (Hooft, R.W.W., 1998)'
_computing_data_collection 'COLLECT (Hooft, R.W.W., 1998)'
_computing_data_reduction 'DENZO (Otwinowski & Minor, 1997) & COLLECT (Hooft, R.W.W., 1998)'
_computing_molecular_graphics 'CAMERON (Watkin, et al., 1993)'
_computing_publication_material 'WINGX (Farrugia, 1998)'
_computing_structure_refinement 'SHELXL-97 (Sheldrick, 2008)'
_computing_structure_solution 'SHELXS-97 (Sheldrick, 2008)'
_diffrn_ambient_temperature 120(2)
_diffrn_detector_area_resol_mean 9.091
_diffrn_measured_fraction_theta_full 0.994
_diffrn_measured_fraction_theta_max 0.994
_diffrn_measurement_device_type 'Bruker-Nonius Roper CCD camera on \k-goniostat'
_diffrn_measurement_method '\f & \w scans'
_diffrn_radiation_monochromator graphite
_diffrn_radiation_source 'Bruker-Nonius FR591 rotating anode'
_diffrn_radiation_type MoK\a
_diffrn_radiation_wavelength 0.71073
_diffrn_reflns_av_R_equivalents 0.0416
_diffrn_reflns_av_sigmaI/netI 0.0254
_diffrn_reflns_limit_h_max 22
_diffrn_reflns_limit_h_min -22
_diffrn_reflns_limit_k_max 14
_diffrn_reflns_limit_k_min -15
_diffrn_reflns_limit_l_max 10
_diffrn_reflns_limit_l_min -12
_diffrn_reflns_number 18899
_diffrn_reflns_theta_full 25.00
_diffrn_reflns_theta_max 25.00
_diffrn_reflns_theta_min 3.30
_exptl_absorpt_coefficient_mu 0.073
_exptl_absorpt_correction_T_max 0.9885
_exptl_absorpt_correction_T_min 0.9659
_exptl_absorpt_correction_type multi-scan
_exptl_absorpt_process_details 'SADABS 2007/2 (Sheldrick, G.M., 2007)'
_exptl_crystal_colour colourless
_exptl_crystal_density_diffrn 1.191
_exptl_crystal_density_method 'not measured'
_exptl_crystal_description 'Cut Block'
_exptl_crystal_F_000 984
_exptl_crystal_size_max 0.48
_exptl_crystal_size_mid 0.34
_exptl_crystal_size_min 0.16
_refine_diff_density_max 0.499
_refine_diff_density_min -0.610
_refine_diff_density_rms 0.050
_refine_ls_extinction_method none
_refine_ls_goodness_of_fit_ref 1.058
_refine_ls_hydrogen_treatment constr
_refine_ls_matrix_type full
_refine_ls_number_parameters 212
_refine_ls_number_reflns 2360
_refine_ls_number_restraints 0
_refine_ls_restrained_S_all 1.058
_refine_ls_R_factor_all 0.0769
_refine_ls_R_factor_gt 0.0699
_refine_ls_shift/su_max 0.009
_refine_ls_shift/su_mean 0.000
_refine_ls_structure_factor_coef Fsqd
_refine_ls_weighting_details 'calc w=1/[\s^2^(Fo^2^)+(0.0681P)^2^+3.4231P] where P=(Fo^2^+2Fc^2^)/3'
_refine_ls_weighting_scheme calc
_refine_ls_wR_factor_gt 0.1670
_refine_ls_wR_factor_ref 0.1720
_reflns_number_gt 2101
_reflns_number_total 2360
_reflns_threshold_expression >2\s(I)
_cod_data_source_file eCrystal-816.cif
_cod_data_source_block 2009src0893c
_cod_depositor_comments
;
Citation :
Tizzard, Graham. J. and Coles, Simon J. and Hursthouse, Michael B. and 
Motherwell, W. B. (2009) 
University of Southampton, Crystal Structure Report Archive. 
(doi:10.5258/ecrystals/816)

More at:
http://ecrystals.chem.soton.ac.uk/816/
;
_cod_database_code 1520358

loop_
_symmetry_equiv_pos_as_xyz
'x, y, z'
'-x+1/2, -y, z+1/2'
'x+1/2, -y+1/2, -z+1/2'
'-x, y+1/2, -z'
'-x, -y, -z'
'x-1/2, y, -z-1/2'
'-x-1/2, y-1/2, z-1/2'
'x, -y-1/2, z'

loop_
_atom_site_label
_atom_site_type_symbol
_atom_site_fract_x
_atom_site_fract_y
_atom_site_fract_z
_atom_site_U_iso_or_equiv
_atom_site_adp_type
_atom_site_occupancy
_atom_site_symmetry_multiplicity
_atom_site_calc_flag
_atom_site_refinement_flags
_atom_site_disorder_assembly
_atom_site_disorder_group
C1 C -0.2256(2) -0.7838(4) -0.0827(5) 0.0335(12) Uani 0.50 1 d P A -1
H1A H -0.2297 -0.7332 -0.0108 0.040 Uiso 0.50 1 calc PR A -1
H1B H -0.2702 -0.8200 -0.0936 0.040 Uiso 0.50 1 calc PR A -1
C2 C -0.2016(2) -0.7347(15) -0.2113(5) 0.038(4) Uani 0.50 1 d P A -1
H2A H -0.2146 -0.7772 -0.2880 0.045 Uiso 0.50 1 calc PR A -1
H2B H -0.2222 -0.6661 -0.2221 0.045 Uiso 0.50 1 calc PR A -1
C3 C -0.1082(2) -0.7968(4) -0.0739(4) 0.0279(10) Uani 0.50 1 d P A -1
H3 H -0.0983 -0.7553 0.0065 0.033 Uiso 0.50 1 calc PR A -1
C4 C -0.0481(2) -0.8608(4) -0.1119(4) 0.0292(11) Uani 0.50 1 d P A -1
H4A H -0.0489 -0.9266 -0.0643 0.035 Uiso 0.50 1 calc PR A -1
H4B H -0.0040 -0.8255 -0.0922 0.035 Uiso 0.50 1 calc PR A -1
C5 C -0.0565(3) -0.8771(4) -0.2597(5) 0.0310(10) Uani 0.50 1 d P A -1
H5A H -0.0113 -0.8917 -0.3017 0.037 Uiso 0.50 1 calc PR A -1
H5B H -0.0886 -0.9341 -0.2780 0.037 Uiso 0.50 1 calc PR A -1
C6 C -0.0856(2) -0.7784(3) -0.3082(4) 0.0256(12) Uani 0.50 1 d P A -1
C7 C -0.0983(3) -0.6218(4) -0.1721(5) 0.0319(11) Uani 0.50 1 d P A -1
H7A H -0.0484 -0.6231 -0.1540 0.048 Uiso 0.50 1 calc PR A -1
H7B H -0.1228 -0.5934 -0.0959 0.048 Uiso 0.50 1 calc PR A -1
H7C H -0.1073 -0.5796 -0.2498 0.048 Uiso 0.50 1 calc PR A -1
N1 N -0.12337(18) -0.7281(3) -0.1972(3) 0.0245(13) Uani 0.50 1 d P A -1
O1 O -0.16871(16) -0.8538(3) -0.0602(3) 0.0328(8) Uani 0.50 1 d P A -1
O2 O -0.0835(3) -0.7483(10) -0.4274(5) 0.124(3) Uani 1 2 d S A -1
C8 C 0.00786(16) -0.7500 0.2393(3) 0.0200(6) Uani 1 2 d S . .
C9 C -0.03139(12) -0.84009(16) 0.2381(2) 0.0246(5) Uani 1 1 d . . .
H9 H -0.0077 -0.9034 0.2357 0.030 Uiso 1 1 calc R . .
C10 C -0.10346(12) -0.84064(18) 0.2404(2) 0.0300(6) Uani 1 1 d . . .
H10 H -0.1277 -0.9036 0.2402 0.036 Uiso 1 1 calc R . .
C11 C -0.14015(17) -0.7500 0.2428(3) 0.0310(8) Uani 1 2 d S . .
H11 H -0.1893 -0.7500 0.2461 0.037 Uiso 1 2 calc SR . .
C12 C 0.11017(15) -0.7500 0.0727(3) 0.0223(7) Uani 1 2 d S . .
C13 C 0.11449(18) -0.6618(2) -0.0013(3) 0.0507(8) Uani 1 1 d . . .
H13 H 0.1140 -0.5983 0.0435 0.061 Uiso 1 1 calc R . .
C14 C 0.1195(2) -0.6615(2) -0.1384(3) 0.0606(10) Uani 1 1 d . . .
H14 H 0.1217 -0.5984 -0.1840 0.073 Uiso 1 1 calc R . .
C15 C 0.12131(17) -0.7500 -0.2081(3) 0.0370(9) Uani 1 2 d S . .
H15 H 0.1237 -0.7500 -0.3016 0.044 Uiso 1 2 calc SR . .
C16 C 0.12662(11) -0.65214(15) 0.3107(2) 0.0230(5) Uani 1 1 d . . .
C17 C 0.18990(12) -0.60739(17) 0.2754(2) 0.0312(6) Uani 1 1 d . . .
H17 H 0.2121 -0.6292 0.1968 0.037 Uiso 1 1 calc R . .
C18 C 0.22140(13) -0.5321(2) 0.3513(3) 0.0432(7) Uani 1 1 d . . .
H18 H 0.2645 -0.5042 0.3241 0.052 Uiso 1 1 calc R . .
C19 C 0.19039(15) -0.4977(2) 0.4660(3) 0.0439(7) Uani 1 1 d . . .
H19 H 0.2117 -0.4461 0.5176 0.053 Uiso 1 1 calc R . .
C20 C 0.12778(15) -0.53971(19) 0.5040(2) 0.0405(7) Uani 1 1 d . . .
H20 H 0.1057 -0.5166 0.5822 0.049 Uiso 1 1 calc R . .
C21 C 0.09720(13) -0.61535(18) 0.4286(2) 0.0320(6) Uani 1 1 d . . .
H21 H 0.0545 -0.6436 0.4576 0.038 Uiso 1 1 calc R . .
B1 B 0.09306(18) -0.7500 0.2319(3) 0.0216(7) Uani 1 2 d S . .

loop_
_atom_site_aniso_label
_atom_site_aniso_U_11
_atom_site_aniso_U_22
_atom_site_aniso_U_33
_atom_site_aniso_U_23
_atom_site_aniso_U_13
_atom_site_aniso_U_12
C1 0.024(2) 0.043(3) 0.033(2) 0.0064(19) -0.0064(18) 0.0046(17)
C2 0.0253(19) 0.051(11) 0.036(2) 0.008(3) -0.0010(16) 0.003(3)
C3 0.035(2) 0.029(2) 0.019(2) 0.0048(18) -0.0023(18) -0.0015(19)
C4 0.025(2) 0.033(2) 0.030(2) 0.005(2) -0.0049(19) 0.0036(19)
C5 0.035(2) 0.028(2) 0.030(3) -0.005(2) -0.001(2) 0.006(2)
C6 0.034(2) 0.030(3) 0.0130(18) -0.0027(15) -0.0024(16) 0.0005(16)
C7 0.041(3) 0.024(2) 0.031(3) -0.002(2) -0.003(2) -0.002(2)
N1 0.0283(16) 0.021(4) 0.0237(16) 0.0013(14) -0.0020(13) -0.0012(14)
O1 0.0273(16) 0.0357(18) 0.0355(18) 0.0091(15) 0.0003(14) -0.0047(14)
O2 0.115(4) 0.187(6) 0.069(3) -0.061(6) 0.013(3) -0.100(6)
C8 0.0292(16) 0.0197(14) 0.0110(13) 0.000 0.0015(11) 0.000
C9 0.0324(12) 0.0203(11) 0.0210(10) 0.0027(9) -0.0005(9) -0.0011(9)
C10 0.0338(12) 0.0317(13) 0.0244(11) 0.0067(10) -0.0018(9) -0.0091(10)
C11 0.0267(16) 0.045(2) 0.0215(16) 0.000 0.0014(13) 0.000
C12 0.0193(14) 0.0271(16) 0.0204(15) 0.000 -0.0003(12) 0.000
C13 0.101(2) 0.0269(14) 0.0242(13) 0.0014(11) -0.0047(14) -0.0078(15)
C14 0.105(3) 0.0509(19) 0.0256(14) 0.0151(13) -0.0059(15) -0.0287(18)
C15 0.0257(17) 0.066(3) 0.0189(16) 0.000 0.0039(13) 0.000
C16 0.0304(11) 0.0172(10) 0.0213(10) 0.0029(8) -0.0047(9) 0.0008(9)
C17 0.0292(12) 0.0251(11) 0.0392(13) -0.0009(10) -0.0035(10) -0.0002(9)
C18 0.0332(13) 0.0336(14) 0.0630(18) 0.0021(13) -0.0142(13) -0.0077(11)
C19 0.0598(17) 0.0299(13) 0.0421(15) -0.0039(12) -0.0267(13) -0.0079(13)
C20 0.0655(18) 0.0313(13) 0.0248(12) -0.0035(10) -0.0095(12) -0.0083(12)
C21 0.0459(14) 0.0277(12) 0.0223(12) -0.0020(10) -0.0015(10) -0.0086(11)
B1 0.0277(18) 0.0192(16) 0.0179(16) 0.000 0.0008(14) 0.000

loop_
_atom_type_symbol
_atom_type_description
_atom_type_scat_dispersion_real
_atom_type_scat_dispersion_imag
_atom_type_scat_source
C C 0.0033 0.0016 'International Tables Vol C Tables 4.2.6.8 and 6.1.1.4'
H H 0.0000 0.0000 'International Tables Vol C Tables 4.2.6.8 and 6.1.1.4'
B B 0.0013 0.0007 'International Tables Vol C Tables 4.2.6.8 and 6.1.1.4'
N N 0.0061 0.0033 'International Tables Vol C Tables 4.2.6.8 and 6.1.1.4'
O O 0.0106 0.0060 'International Tables Vol C Tables 4.2.6.8 and 6.1.1.4'

loop_
_geom_angle_atom_site_label_1
_geom_angle_atom_site_label_2
_geom_angle_atom_site_label_3
_geom_angle
_geom_angle_site_symmetry_1
_geom_angle_site_symmetry_3
O1 C1 C2 100.0(5) . .
O1 C1 H1A 111.8 . .
C2 C1 H1A 111.8 . .
O1 C1 H1B 111.8 . .
C2 C1 H1B 111.8 . .
H1A C1 H1B 109.5 . .
N1 C2 C1 104.1(5) . .
N1 C2 H2A 110.9 . .
C1 C2 H2A 110.9 . .
N1 C2 H2B 110.9 . .
C1 C2 H2B 110.9 . .
H2A C2 H2B 108.9 . .
O1 C3 C4 112.2(4) . .
O1 C3 N1 103.5(3) . .
C4 C3 N1 105.3(3) . .
O1 C3 H3 111.8 . .
C4 C3 H3 111.8 . .
N1 C3 H3 111.8 . .
C3 C4 C5 104.6(4) . .
C3 C4 H4A 110.8 . .
C5 C4 H4A 110.8 . .
C3 C4 H4B 110.8 . .
C5 C4 H4B 110.8 . .
H4A C4 H4B 108.9 . .
C6 C5 C4 104.0(4) . .
C6 C5 H5A 111.0 . .
C4 C5 H5A 111.0 . .
C6 C5 H5B 111.0 . .
C4 C5 H5B 111.0 . .
H5A C5 H5B 109.0 . .
O2 C6 C5 124.7(7) . .
O2 C6 N1 126.4(6) . .
C5 C6 N1 108.6(3) . .
C6 N1 C7 112.5(3) . .
C6 N1 C2 112.9(5) . .
C7 N1 C2 113.0(8) . .
C6 N1 C3 104.7(3) . .
C7 N1 C3 109.9(3) . .
C2 N1 C3 103.1(5) . .
C3 O1 C1 106.1(3) . .
C9 C8 C9 114.7(3) . 8_545
C9 C8 B1 122.56(14) . .
C9 C8 B1 122.56(14) 8_545 .
C10 C9 C8 122.9(2) . .
C10 C9 H9 118.5 . .
C8 C9 H9 118.5 . .
C11 C10 C9 120.5(2) . .
C11 C10 H10 119.8 . .
C9 C10 H10 119.8 . .
C10 C11 C10 118.5(3) 8_545 .
C10 C11 H11 120.8 8_545 .
C10 C11 H11 120.8 . .
C13 C12 C13 113.8(3) 8_545 .
C13 C12 B1 122.95(15) 8_545 .
C13 C12 B1 122.95(15) . .
C12 C13 C14 123.3(3) . .
C12 C13 H13 118.4 . .
C14 C13 H13 118.4 . .
C15 C14 C13 121.1(3) . .
C15 C14 H14 119.4 . .
C13 C14 H14 119.4 . .
C14 C15 C14 117.4(3) 8_545 .
C14 C15 H15 121.3 8_545 .
C14 C15 H15 121.3 . .
C17 C16 C21 115.1(2) . .
C17 C16 B1 123.1(2) . .
C21 C16 B1 121.4(2) . .
C18 C17 C16 122.4(2) . .
C18 C17 H17 118.8 . .
C16 C17 H17 118.8 . .
C19 C18 C17 120.5(2) . .
C19 C18 H18 119.7 . .
C17 C18 H18 119.7 . .
C20 C19 C18 118.8(2) . .
C20 C19 H19 120.6 . .
C18 C19 H19 120.6 . .
C19 C20 C21 120.2(2) . .
C19 C20 H20 119.9 . .
C21 C20 H20 119.9 . .
C20 C21 C16 122.9(2) . .
C20 C21 H21 118.6 . .
C16 C21 H21 118.6 . .
C8 B1 C16 111.76(17) . .
C8 B1 C16 111.76(17) . 8_545
C16 B1 C16 102.6(2) . 8_545
C8 B1 C12 104.2(2) . .
C16 B1 C12 113.40(17) . .
C16 B1 C12 113.40(17) 8_545 .

loop_
_geom_bond_atom_site_label_1
_geom_bond_atom_site_label_2
_geom_bond_distance
_geom_bond_site_symmetry_2
C1 O1 1.451(5) .
C1 C2 1.527(10) .
C1 H1A 0.9900 .
C1 H1B 0.9900 .
C2 N1 1.520(5) .
C2 H2A 0.9900 .
C2 H2B 0.9900 .
C3 O1 1.394(5) .
C3 C4 1.483(6) .
C3 N1 1.570(5) .
C3 H3 1.0000 .
C4 C5 1.523(6) .
C4 H4A 0.9900 .
C4 H4B 0.9900 .
C5 C6 1.496(6) .
C5 H5A 0.9900 .
C5 H5B 0.9900 .
C6 O2 1.273(8) .
C6 N1 1.496(5) .
C7 N1 1.499(5) .
C7 H7A 0.9800 .
C7 H7B 0.9800 .
C7 H7C 0.9800 .
C8 C9 1.405(3) .
C8 C9 1.405(3) 8_545
C8 B1 1.647(4) .
C9 C10 1.392(3) .
C9 H9 0.9500 .
C10 C11 1.386(3) .
C10 H10 0.9500 .
C11 C10 1.386(3) 8_545
C11 H11 0.9500 .
C12 C13 1.383(3) 8_545
C12 C13 1.383(3) .
C12 B1 1.648(4) .
C13 C14 1.395(4) .
C13 H13 0.9500 .
C14 C15 1.361(4) .
C14 H14 0.9500 .
C15 C14 1.361(4) 8_545
C15 H15 0.9500 .
C16 C17 1.402(3) .
C16 C21 1.409(3) .
C16 B1 1.647(3) .
C17 C18 1.393(3) .
C17 H17 0.9500 .
C18 C19 1.385(4) .
C18 H18 0.9500 .
C19 C20 1.384(4) .
C19 H19 0.9500 .
C20 C21 1.386(3) .
C20 H20 0.9500 .
C21 H21 0.9500 .
B1 C16 1.647(3) 8_545
